data_1516665
loop_
_publ_author_name
'Tian, Wen-Jing'
'Yu, Yang'
'Yao, Xiao-Jun'
'Chen, Hai-Feng'
'Dai, Yi'
'Zhang, Xiao-Kun'
'Yao, Xin-Sheng'

_publ_section_title
;
 Norsampsones A-D, Four New Decarbonyl Polycyclic Polyprenylated
 Acylphloroglucinols from Hypericum sampsonii.
;
_journal_issue 13
_journal_name_full 'Organic letters'
_journal_page_first 3448
_journal_page_last 3451
_journal_paper_doi 10.1021/ol501333k
_journal_volume 16
_journal_year 2014
_chemical_absolute_configuration unk
_chemical_formula_moiety 'C30 H36 O4'
_chemical_formula_sum 'C30 H36 O4'
_chemical_formula_weight 460.59
_chemical_name_systematic
;
 ? 
;
_space_group_crystal_system monoclinic
_space_group_IT_number 4
_space_group_name_Hall 'P 2yb'
_space_group_name_H-M_alt 'P 1 21 1'
_symmetry_space_group_name_Hall 'P 2yb'
_symmetry_space_group_name_H-M 'P 1 21 1'
_atom_sites_solution_hydrogens geom
_atom_sites_solution_primary direct
_atom_sites_solution_secondary difmap
_audit_creation_date 2013-12-17
_audit_creation_method
;
Olex2 1.2
(compiled 2013.11.15 svn.r2834 for OlexSys, GUI svn.r4720)
;
_cell_angle_alpha 90.00
_cell_angle_beta 99.410(4)
_cell_angle_gamma 90.00
_cell_formula_units_Z 2
_cell_length_a 10.7866(4)
_cell_length_b 7.7855(3)
_cell_length_c 14.9348(7)
_cell_measurement_temperature 293(2)
_cell_volume 1237.33(9)
_computing_molecular_graphics 'Olex2 (Dolomanov et al., 2009)'
_computing_publication_material 'Olex2 (Dolomanov et al., 2009)'
_computing_structure_refinement 'XL (Sheldrick, 2008)'
_computing_structure_solution 'XS (Sheldrick, 2008)'
_diffrn_ambient_temperature 293(2)
_diffrn_measured_fraction_theta_full 0.998
_diffrn_measured_fraction_theta_max 0.998
_diffrn_measurement_device_type 'multiwire proportional'
_diffrn_measurement_method 'phi and omega scans'
_diffrn_radiation_monochromator graphite
_diffrn_radiation_type CuK\a
_diffrn_radiation_wavelength 1.54178
_diffrn_reflns_av_R_equivalents 0.0342
_diffrn_reflns_av_unetI/netI 0.0340
_diffrn_reflns_limit_h_max 11
_diffrn_reflns_limit_h_min -12
_diffrn_reflns_limit_k_max 8
_diffrn_reflns_limit_k_min -7
_diffrn_reflns_limit_l_max 17
_diffrn_reflns_limit_l_min -17
_diffrn_reflns_number 11720
_diffrn_reflns_theta_full 62.48
_diffrn_reflns_theta_max 62.48
_diffrn_reflns_theta_min 3.00
_diffrn_source 'fine-focus sealed tube'
_diffrn_source_current n/a
_diffrn_source_voltage n/a
_exptl_absorpt_coefficient_mu 0.636
_exptl_absorpt_correction_type none
_exptl_crystal_density_diffrn 1.236
_exptl_crystal_density_method 'not measured'
_exptl_crystal_F_000 496
_refine_diff_density_max 0.141
_refine_diff_density_min -0.158
_refine_diff_density_rms 0.031
_refine_ls_abs_structure_details 'Flack H D (1983), Acta Cryst. A39, 876-881'
_refine_ls_abs_structure_Flack 0.1(2)
_refine_ls_extinction_method none
_refine_ls_goodness_of_fit_ref 1.070
_refine_ls_hydrogen_treatment mixed
_refine_ls_matrix_type full
_refine_ls_number_parameters 313
_refine_ls_number_reflns 3752
_refine_ls_number_restraints 1
_refine_ls_restrained_S_all 1.070
_refine_ls_R_factor_all 0.0391
_refine_ls_R_factor_gt 0.0340
_refine_ls_shift/su_max 0.000
_refine_ls_shift/su_mean 0.000
_refine_ls_structure_factor_coef Fsqd
_refine_ls_weighting_details 'calc w=1/[\s^2^(Fo^2^)+(0.0371P)^2^+0.1456P] where P=(Fo^2^+2Fc^2^)/3'
_refine_ls_weighting_scheme calc
_refine_ls_wR_factor_gt 0.0780
_refine_ls_wR_factor_ref 0.0824
_reflns_number_gt 3443
_reflns_number_total 3752
_reflns_threshold_expression >2sigma(I)
_cod_data_source_file ol501333k_si_002.cif
_cod_data_source_block 1
_cod_depositor_comments 'Adding full bibliography for 1516665.cif.'
_cod_database_code 1516665
_olex2_refinement_description
;
1. Fixed Uiso
 At 1.2 times of:
  All C(H) groups, All C(H,H) groups
 At 1.5 times of:
  All C(H,H,H) groups
2.a Ternary CH refined with riding coordinates:
 C7(H7), C20(H20)
2.b Secondary CH2 refined with riding coordinates:
 C6(H6A,H6B), C19(H19A,H19B), C24(H24A,H24B), C25(H25A,H25B), C29(H29A,H29B)
2.c Aromatic/amide H refined with riding coordinates:
 C12(H12), C13(H13), C14(H14), C15(H15), C16(H16), C30(H30)
2.d Idealised Me refined as rotating group:
 C17(H17A,H17B,H17C), C18(H18A,H18B,H18C), C22(H22A,H22B,H22C), C23(H23A,H23B,
 H23C), C32(H32A,H32B,H32C), C33(H33A,H33B,H33C)
;

loop_
_space_group_symop_id
_space_group_symop_operation_xyz
1 'x, y, z'
2 '-x, y+1/2, -z'

loop_
_atom_site_label
_atom_site_type_symbol
_atom_site_fract_x
_atom_site_fract_y
_atom_site_fract_z
_atom_site_U_iso_or_equiv
_atom_site_adp_type
_atom_site_occupancy
_atom_site_symmetry_multiplicity
_atom_site_calc_flag
_atom_site_refinement_flags_posn
O1 O 0.82064(16) 0.5178(3) 0.46032(11) 0.0586(5) Uani 1 1 d .
O2 O 0.55858(12) 0.70510(19) 0.35434(9) 0.0357(3) Uani 1 1 d .
O3 O 0.79999(12) 0.3393(2) 0.23537(9) 0.0371(3) Uani 1 1 d .
O4 O 0.40070(13) 0.4163(2) 0.09436(9) 0.0413(4) Uani 1 1 d .
C1 C 0.66130(18) 0.4429(3) 0.33311(13) 0.0298(4) Uani 1 1 d .
C2 C 0.55271(17) 0.5707(3) 0.31271(12) 0.0282(4) Uani 1 1 d .
C3 C 0.43541(17) 0.5217(3) 0.24687(13) 0.0301(4) Uani 1 1 d .
C4 C 0.46647(18) 0.4118(3) 0.16822(13) 0.0312(4) Uani 1 1 d .
C5 C 0.58040(18) 0.2912(3) 0.18299(13) 0.0296(4) Uani 1 1 d .
C6 C 0.5443(2) 0.1321(3) 0.23634(15) 0.0362(5) Uani 1 1 d .
H6A H 0.4713 0.0777 0.2012 0.043 Uiso 1 1 calc R
H6B H 0.6129 0.0501 0.2422 0.043 Uiso 1 1 calc R
C7 C 0.5154(2) 0.1727(3) 0.33127(14) 0.0353(5) Uani 1 1 d .
H7 H 0.5179 0.0610 0.3618 0.042 Uiso 1 1 calc R
C8 C 0.6220(2) 0.2800(3) 0.38962(14) 0.0351(5) Uani 1 1 d .
C9 C 0.69225(18) 0.3627(3) 0.24656(13) 0.0303(4) Uani 1 1 d .
C10 C 0.77540(18) 0.5469(3) 0.38202(13) 0.0369(5) Uani 1 1 d .
C11 C 0.82879(18) 0.6901(3) 0.33266(14) 0.0337(5) Uani 1 1 d .
C12 C 0.92493(19) 0.7878(3) 0.38191(16) 0.0405(5) Uani 1 1 d .
H12 H 0.9514 0.7645 0.4431 0.049 Uiso 1 1 calc R
C13 C 0.9812(2) 0.9184(3) 0.34084(19) 0.0503(6) Uani 1 1 d .
H13 H 1.0451 0.9827 0.3745 0.060 Uiso 1 1 calc R
C14 C 0.9436(2) 0.9537(3) 0.2508(2) 0.0508(6) Uani 1 1 d .
H14 H 0.9823 1.0416 0.2234 0.061 Uiso 1 1 calc R
C15 C 0.8480(2) 0.8594(3) 0.20014(16) 0.0432(5) Uani 1 1 d .
H15 H 0.8227 0.8834 0.1389 0.052 Uiso 1 1 calc R
C16 C 0.79022(19) 0.7288(3) 0.24124(15) 0.0370(5) Uani 1 1 d .
H16 H 0.7252 0.6666 0.2075 0.044 Uiso 1 1 calc R
C17 C 0.5829(2) 0.3362(3) 0.47970(14) 0.0429(5) Uani 1 1 d .
H17A H 0.5191 0.4230 0.4681 0.064 Uiso 1 1 calc GR
H17B H 0.6545 0.3816 0.5192 0.064 Uiso 1 1 calc GR
H17C H 0.5505 0.2390 0.5081 0.064 Uiso 1 1 calc GR
C18 C 0.7370(2) 0.1594(3) 0.41191(16) 0.0471(6) Uani 1 1 d .
H18A H 0.7147 0.0614 0.4449 0.071 Uiso 1 1 calc GR
H18B H 0.8048 0.2201 0.4482 0.071 Uiso 1 1 calc GR
H18C H 0.7628 0.1221 0.3565 0.071 Uiso 1 1 calc GR
C19 C 0.37866(19) 0.2348(3) 0.32669(15) 0.0391(5) Uani 1 1 d .
H19A H 0.3264 0.1707 0.2791 0.047 Uiso 1 1 calc R
H19B H 0.3517 0.2048 0.3835 0.047 Uiso 1 1 calc R
C20 C 0.35241(18) 0.4238(3) 0.30962(14) 0.0324(4) Uani 1 1 d .
H20 H 0.3745 0.4778 0.3694 0.039 Uiso 1 1 calc R
C21 C 0.21463(19) 0.4803(3) 0.27556(15) 0.0371(5) Uani 1 1 d .
C22 C 0.1353(2) 0.4479(4) 0.35006(16) 0.0482(6) Uani 1 1 d .
H22A H 0.0505 0.4847 0.3294 0.072 Uiso 1 1 calc GR
H22B H 0.1698 0.5112 0.4035 0.072 Uiso 1 1 calc GR
H22C H 0.1359 0.3275 0.3640 0.072 Uiso 1 1 calc GR
C23 C 0.1516(2) 0.3902(3) 0.18937(16) 0.0459(6) Uani 1 1 d .
H23A H 0.1484 0.2689 0.2002 0.069 Uiso 1 1 calc GR
H23B H 0.1988 0.4115 0.1413 0.069 Uiso 1 1 calc GR
H23C H 0.0677 0.4336 0.1723 0.069 Uiso 1 1 calc GR
C24 C 0.35286(19) 0.6792(3) 0.21276(15) 0.0384(5) Uani 1 1 d .
H24A H 0.3984 0.7849 0.2293 0.046 Uiso 1 1 calc R
H24B H 0.3297 0.6755 0.1472 0.046 Uiso 1 1 calc R
C25 C 0.23501(19) 0.6704(3) 0.25801(15) 0.0403(5) Uani 1 1 d .
H25A H 0.2476 0.7343 0.3145 0.048 Uiso 1 1 calc R
H25B H 0.1630 0.7179 0.2183 0.048 Uiso 1 1 calc R
C29 C 0.6157(2) 0.2335(3) 0.09197(14) 0.0364(5) Uani 1 1 d .
H29A H 0.6819 0.1482 0.1036 0.044 Uiso 1 1 calc R
H29B H 0.5432 0.1794 0.0559 0.044 Uiso 1 1 calc R
C30 C 0.65928(19) 0.3783(3) 0.03827(13) 0.0346(5) Uani 1 1 d .
H30 H 0.6058 0.4721 0.0265 0.041 Uiso 1 1 calc R
C31 C 0.76728(19) 0.3852(3) 0.00585(13) 0.0368(5) Uani 1 1 d .
C32 C 0.7986(2) 0.5380(4) -0.04739(18) 0.0572(7) Uani 1 1 d .
H32A H 0.8102 0.5018 -0.1069 0.086 Uiso 1 1 calc GR
H32B H 0.8745 0.5903 -0.0169 0.086 Uiso 1 1 calc GR
H32C H 0.7311 0.6196 -0.0524 0.086 Uiso 1 1 calc GR
C33 C 0.8643(2) 0.2466(4) 0.01740(16) 0.0495(6) Uani 1 1 d .
H33A H 0.8282 0.1426 0.0361 0.074 Uiso 1 1 calc GR
H33B H 0.9337 0.2806 0.0627 0.074 Uiso 1 1 calc GR
H33C H 0.8934 0.2276 -0.0392 0.074 Uiso 1 1 calc GR

loop_
_atom_site_aniso_label
_atom_site_aniso_U_11
_atom_site_aniso_U_22
_atom_site_aniso_U_33
_atom_site_aniso_U_23
_atom_site_aniso_U_13
_atom_site_aniso_U_12
O1 0.0601(10) 0.0690(13) 0.0406(9) 0.0101(9) -0.0104(7) -0.0112(9)
O2 0.0359(7) 0.0281(9) 0.0446(8) -0.0086(7) 0.0112(6) -0.0022(6)
O3 0.0314(8) 0.0373(9) 0.0444(8) 0.0057(7) 0.0119(6) 0.0076(6)
O4 0.0356(8) 0.0515(10) 0.0365(8) -0.0025(7) 0.0046(6) 0.0000(7)
C1 0.0305(10) 0.0280(11) 0.0317(10) 0.0054(8) 0.0074(8) 0.0021(9)
C2 0.0291(10) 0.0253(12) 0.0317(10) 0.0028(9) 0.0101(7) -0.0012(8)
C3 0.0289(10) 0.0244(11) 0.0372(10) 0.0002(9) 0.0060(8) 0.0001(9)
C4 0.0310(10) 0.0268(12) 0.0368(11) 0.0021(9) 0.0087(8) -0.0050(8)
C5 0.0337(10) 0.0225(11) 0.0341(10) 0.0013(8) 0.0095(8) -0.0007(8)
C6 0.0420(12) 0.0217(12) 0.0487(12) 0.0022(9) 0.0181(10) 0.0021(9)
C7 0.0451(12) 0.0210(12) 0.0440(11) 0.0061(9) 0.0205(9) 0.0026(9)
C8 0.0420(11) 0.0298(13) 0.0366(11) 0.0085(9) 0.0150(9) 0.0057(9)
C9 0.0337(11) 0.0222(11) 0.0361(10) 0.0087(8) 0.0089(8) 0.0046(8)
C10 0.0351(11) 0.0399(14) 0.0351(11) 0.0019(10) 0.0036(9) 0.0031(10)
C11 0.0266(10) 0.0289(12) 0.0456(11) -0.0013(9) 0.0062(8) 0.0036(8)
C12 0.0315(11) 0.0360(14) 0.0530(13) -0.0074(10) 0.0039(9) 0.0036(9)
C13 0.0332(12) 0.0366(14) 0.0808(19) -0.0115(13) 0.0087(11) -0.0021(11)
C14 0.0389(13) 0.0310(14) 0.0874(19) 0.0001(12) 0.0245(12) -0.0030(10)
C15 0.0427(12) 0.0314(13) 0.0581(14) 0.0061(11) 0.0158(10) 0.0058(10)
C16 0.0331(10) 0.0302(12) 0.0477(12) 0.0030(10) 0.0069(9) 0.0006(9)
C17 0.0576(14) 0.0387(14) 0.0355(11) 0.0076(10) 0.0169(10) 0.0048(11)
C18 0.0521(14) 0.0426(15) 0.0484(13) 0.0192(11) 0.0137(11) 0.0142(11)
C19 0.0388(11) 0.0270(12) 0.0558(13) 0.0034(10) 0.0204(10) -0.0020(9)
C20 0.0289(10) 0.0288(11) 0.0410(11) -0.0017(9) 0.0105(8) -0.0014(9)
C21 0.0278(10) 0.0349(14) 0.0499(12) -0.0103(10) 0.0102(9) 0.0018(8)
C22 0.0350(12) 0.0562(16) 0.0567(14) -0.0157(12) 0.0173(10) -0.0015(11)
C23 0.0333(11) 0.0478(16) 0.0566(14) -0.0162(11) 0.0074(9) -0.0040(10)
C24 0.0355(11) 0.0276(13) 0.0508(12) 0.0022(10) 0.0030(9) 0.0059(9)
C25 0.0322(11) 0.0370(14) 0.0493(12) -0.0097(10) -0.0003(9) 0.0076(10)
C29 0.0418(11) 0.0316(12) 0.0376(11) -0.0036(9) 0.0120(9) 0.0010(10)
C30 0.0394(11) 0.0296(13) 0.0352(11) 0.0009(9) 0.0078(8) 0.0023(9)
C31 0.0360(11) 0.0401(14) 0.0333(11) 0.0020(9) 0.0023(8) -0.0031(9)
C32 0.0585(15) 0.0547(17) 0.0611(15) 0.0174(14) 0.0180(12) -0.0069(13)
C33 0.0408(12) 0.0594(17) 0.0499(13) 0.0067(11) 0.0121(10) 0.0079(11)

loop_
_atom_type_symbol
_atom_type_description
_atom_type_scat_dispersion_real
_atom_type_scat_dispersion_imag
_atom_type_scat_source
C C 0.0181 0.0091 'International Tables Vol C Tables 4.2.6.8 and 6.1.1.4'
H H 0.0000 0.0000 'International Tables Vol C Tables 4.2.6.8 and 6.1.1.4'
O O 0.0492 0.0322 'International Tables Vol C Tables 4.2.6.8 and 6.1.1.4'

loop_
_geom_angle_atom_site_label_1
_geom_angle_atom_site_label_2
_geom_angle_atom_site_label_3
_geom_angle
C2 C1 C8 110.90(14)
C2 C1 C10 106.07(17)
C9 C1 C2 111.42(16)
C9 C1 C8 103.53(16)
C9 C1 C10 110.29(16)
C10 C1 C8 114.76(16)
O2 C2 C1 119.01(17)
O2 C2 C3 121.08(17)
C3 C2 C1 119.72(17)
C2 C3 C4 111.88(16)
C2 C3 C20 103.19(14)
C2 C3 C24 112.77(18)
C4 C3 C20 113.42(17)
C4 C3 C24 112.02(16)
C24 C3 C20 102.95(15)
O4 C4 C3 120.84(18)
O4 C4 C5 119.03(18)
C5 C4 C3 120.11(17)
C4 C5 C6 107.43(16)
C4 C5 C29 111.11(17)
C9 C5 C4 113.74(17)
C9 C5 C6 102.23(16)
C9 C5 C29 112.00(16)
C29 C5 C6 109.83(17)
C7 C6 C5 114.52(17)
C6 C7 C8 112.45(17)
C6 C7 C19 111.19(18)
C19 C7 C8 117.87(17)
C7 C8 C1 111.04(15)
C17 C8 C1 111.46(18)
C17 C8 C7 110.89(17)
C17 C8 C18 108.03(18)
C18 C8 C1 108.58(16)
C18 C8 C7 106.65(18)
O3 C9 C1 121.76(18)
O3 C9 C5 122.73(19)
C5 C9 C1 114.89(16)
O1 C10 C1 121.28(19)
O1 C10 C11 119.06(19)
C11 C10 C1 119.63(16)
C12 C11 C10 117.22(19)
C16 C11 C10 124.34(18)
C16 C11 C12 118.4(2)
C13 C12 C11 120.7(2)
C14 C13 C12 120.3(2)
C13 C14 C15 120.3(2)
C14 C15 C16 119.7(2)
C15 C16 C11 120.5(2)
C20 C19 C7 117.64(17)
C19 C20 C3 117.23(16)
C19 C20 C21 118.28(17)
C21 C20 C3 105.74(16)
C22 C21 C20 109.48(18)
C23 C21 C20 114.63(17)
C23 C21 C22 108.21(18)
C23 C21 C25 111.0(2)
C25 C21 C20 100.04(16)
C25 C21 C22 113.46(18)
C25 C24 C3 106.99(17)
C21 C25 C24 105.77(17)
C30 C29 C5 113.41(18)
C31 C30 C29 126.3(2)
C30 C31 C32 120.7(2)
C30 C31 C33 124.5(2)
C33 C31 C32 114.84(19)

loop_
_geom_bond_atom_site_label_1
_geom_bond_atom_site_label_2
_geom_bond_distance
O1 C10 1.213(2)
O2 C2 1.214(2)
O3 C9 1.215(2)
O4 C4 1.211(2)
C1 C2 1.529(3)
C1 C8 1.618(3)
C1 C9 1.521(3)
C1 C10 1.553(3)
C2 C3 1.519(3)
C3 C4 1.534(3)
C3 C20 1.592(3)
C3 C24 1.551(3)
C4 C5 1.534(3)
C5 C6 1.556(3)
C5 C9 1.514(3)
C5 C29 1.537(3)
C6 C7 1.534(3)
C7 C8 1.566(3)
C7 C19 1.543(3)
C8 C17 1.538(3)
C8 C18 1.547(3)
C10 C11 1.502(3)
C11 C12 1.394(3)
C11 C16 1.394(3)
C12 C13 1.379(4)
C13 C14 1.368(4)
C14 C15 1.386(4)
C15 C16 1.387(3)
C19 C20 1.512(3)
C20 C21 1.554(3)
C21 C22 1.531(3)
C21 C23 1.525(3)
C21 C25 1.525(3)
C24 C25 1.536(3)
C29 C30 1.502(3)
C30 C31 1.334(3)
C31 C32 1.500(3)
C31 C33 1.493(3)
